data_4077513
loop_
_publ_author_name
'You, Jing-Song'
'Shao, Ming-Yuan'
'Gau, Han-Mou'

_publ_section_title
;
 Enantioselective Addition of Diethylzinc to Aldehydes Catalyzed by
 Titanium(IV) Complexes of Diol Derivatives ofd-Mannitol and the
 Spectroscopic Study of the Catalytic System
;
_journal_issue 17
_journal_name_full Organometallics
_journal_page_first 3368
_journal_paper_doi 10.1021/om000265m
_journal_volume 19
_journal_year 2000
_chemical_formula_sum 'C36 H68 O16 Ti2'
_chemical_formula_weight 852.70
_chemical_melting_point 108.5(5)
_chemical_name_systematic
;
 bis[(m-1,2:5,6-di-O-isopropylidene-D-mannitolate)bis(2-propoxo)titanium(IV)]

;
_space_group_IT_number 4
_symmetry_cell_setting monoclinic
_symmetry_space_group_name_Hall 'P 2yb'
_symmetry_space_group_name_H-M 'P 1 21 1'
_atom_sites_solution_hydrogens geom
_atom_sites_solution_primary direct
_atom_sites_solution_secondary difmap
_audit_creation_method SHELXL-97
_cell_angle_alpha 90.00
_cell_angle_beta 90.724(2)
_cell_angle_gamma 90.00
_cell_formula_units_Z 2
_cell_length_a 9.6698(13)
_cell_length_b 24.129(3)
_cell_length_c 10.2718(14)
_cell_measurement_reflns_used 3983
_cell_measurement_temperature 293(2)
_cell_measurement_theta_max 22.055
_cell_measurement_theta_min 2.155
_cell_volume 2396.5(5)
_computing_data_collection 'Smart-1000 (Bruker)'
_computing_data_reduction 'SAINT (Bruker)'
_computing_structure_refinement 'SHELXL-97 (Sheldrick, 1997)'
_computing_structure_solution 'SHELXS-97 (Sheldrick, 1990)'
_diffrn_ambient_temperature 293(2)
_diffrn_measured_fraction_theta_full 0.996
_diffrn_measured_fraction_theta_max 0.996
_diffrn_measurement_device_type Smart-1000
_diffrn_radiation_monochromator graphite
_diffrn_radiation_source 'fine-focus sealed tube'
_diffrn_radiation_type MoK\a
_diffrn_radiation_wavelength 0.71073
_diffrn_reflns_av_R_equivalents 0.0357
_diffrn_reflns_av_sigmaI/netI 0.0409
_diffrn_reflns_limit_h_max 11
_diffrn_reflns_limit_h_min -10
_diffrn_reflns_limit_k_max 23
_diffrn_reflns_limit_k_min -28
_diffrn_reflns_limit_l_max 12
_diffrn_reflns_limit_l_min -12
_diffrn_reflns_number 12169
_diffrn_reflns_theta_full 25.07
_diffrn_reflns_theta_max 25.07
_diffrn_reflns_theta_min 1.98
_exptl_absorpt_coefficient_mu 0.392
_exptl_absorpt_correction_T_max 1.000000
_exptl_absorpt_correction_T_min 0.713892
_exptl_absorpt_correction_type sadabs
_exptl_crystal_colour colorless
_exptl_crystal_density_diffrn 1.182
_exptl_crystal_density_method 'not measured'
_exptl_crystal_description 'tetragonal plate'
_exptl_crystal_F_000 912
_exptl_crystal_size_max 0.6
_exptl_crystal_size_mid 0.6
_exptl_crystal_size_min 0.4
_refine_diff_density_max 0.300
_refine_diff_density_min -0.187
_refine_diff_density_rms 0.037
_refine_ls_abs_structure_details 'Flack H D (1983), Acta Cryst. A39, 876-881'
_refine_ls_abs_structure_Flack 0.00(3)
_refine_ls_extinction_method none
_refine_ls_goodness_of_fit_ref 1.094
_refine_ls_hydrogen_treatment mixed
_refine_ls_matrix_type full
_refine_ls_number_parameters 487
_refine_ls_number_reflns 6586
_refine_ls_number_restraints 1
_refine_ls_restrained_S_all 1.094
_refine_ls_R_factor_all 0.0776
_refine_ls_R_factor_gt 0.0480
_refine_ls_shift/su_max 1.043
_refine_ls_shift/su_mean 0.122
_refine_ls_structure_factor_coef Fsqd
_refine_ls_weighting_details 'calc w=1/[\s^2^(Fo^2^)+(0.0600P)^2^+0.0000P] where P=(Fo^2^+2Fc^2^)/3'
_refine_ls_weighting_scheme calc
_refine_ls_wR_factor_gt 0.1111
_refine_ls_wR_factor_ref 0.1236
_reflns_number_gt 4442
_reflns_number_total 6586
_reflns_threshold_expression >2sigma(I)
_cod_data_source_file om000265m.cif
_cod_data_source_block complex_4(OM000265M)
_cod_depositor_comments
;
The following automatic conversions were performed:

'_chemical_melting_point' value '108-109' was changed to '108.5(5)' -
the average value was taken and precision was estimated.

Automatic conversion script
Id: cif_fix_values 1715 2011-07-08 13:25:40Z adriana 
;
_cod_original_sg_symbol_H-M P2(1)
_cod_database_code 4077513

loop_
_symmetry_equiv_pos_as_xyz
'x, y, z'
'-x, y+1/2, -z'

loop_
_atom_site_label
_atom_site_type_symbol
_atom_site_fract_x
_atom_site_fract_y
_atom_site_fract_z
_atom_site_U_iso_or_equiv
_atom_site_adp_type
_atom_site_occupancy
_atom_site_symmetry_multiplicity
_atom_site_calc_flag
_atom_site_refinement_flags
Ti1 Ti 0.64658(8) 0.69013(3) 0.19327(8) 0.0678(2) Uani 1 1 d .
Ti2 Ti 0.92277(8) 0.75983(3) 0.28703(8) 0.0677(2) Uani 1 1 d .
O1 O 1.2672(6) 0.6405(3) -0.0528(8) 0.183(3) Uani 1 1 d .
O2 O 1.0504(4) 0.61737(17) -0.0184(4) 0.1012(12) Uani 1 1 d .
O3 O 1.0764(3) 0.71982(14) 0.2396(3) 0.0772(9) Uani 1 1 d .
O4 O 0.8421(3) 0.68317(13) 0.2528(3) 0.0688(8) Uani 1 1 d .
O5 O 1.0537(4) 0.56607(16) 0.3599(4) 0.0989(11) Uani 1 1 d .
O6 O 0.8655(8) 0.5361(2) 0.4562(10) 0.243(5) Uani 1 1 d .
O7 O 0.5528(4) 0.65996(17) 0.3196(4) 0.1010(12) Uani 1 1 d .
O8 O 0.6637(5) 0.6420(2) 0.0682(4) 0.1370(18) Uani 1 1 d .
O21 O 0.5085(7) 0.8441(2) -0.2073(5) 0.158(2) Uani 1 1 d .
O22 O 0.6206(6) 0.86971(18) -0.0241(3) 0.1214(16) Uani 1 1 d .
O23 O 0.5244(4) 0.73696(16) 0.1121(3) 0.0853(10) Uani 1 1 d .
O24 O 0.7206(3) 0.76659(13) 0.2491(3) 0.0661(8) Uani 1 1 d .
O25 O 0.4481(4) 0.86511(17) 0.3200(4) 0.0956(11) Uani 1 1 d .
O26 O 0.6189(5) 0.9014(2) 0.4426(4) 0.1104(13) Uani 1 1 d .
O27 O 0.9406(4) 0.7695(2) 0.4569(3) 0.1035(12) Uani 1 1 d .
O28 O 0.9645(4) 0.82266(16) 0.2127(5) 0.1183(15) Uani 1 1 d .
C1 C 1.2062(6) 0.6910(3) -0.0133(6) 0.1043(17) Uani 1 1 d .
H1A H 1.1933 0.7161 -0.0862 0.125 Uiso 1 1 calc R
H1B H 1.2610 0.7092 0.0539 0.125 Uiso 1 1 calc R
C2 C 1.0669(5) 0.6707(2) 0.0395(5) 0.0770(13) Uani 1 1 d .
H2A H 0.9921 0.6954 0.0108 0.092 Uiso 1 1 calc R
C3 C 1.0684(5) 0.6657(2) 0.1860(5) 0.0699(13) Uani 1 1 d .
H3A H 1.1497 0.6444 0.2138 0.084 Uiso 1 1 calc R
C4 C 0.9386(5) 0.6388(2) 0.2399(5) 0.0707(13) Uani 1 1 d .
H4A H 0.9027 0.6110 0.1786 0.085 Uiso 1 1 calc R
C5 C 0.9647(5) 0.6127(2) 0.3720(5) 0.0787(14) Uani 1 1 d .
H5A H 1.0062 0.6400 0.4313 0.094 Uiso 1 1 calc R
C6 C 0.8366(7) 0.5873(3) 0.4334(7) 0.117(2) Uani 1 1 d .
H6A H 0.8147 0.6064 0.5137 0.141 Uiso 1 1 calc R
H6B H 0.7578 0.5902 0.3744 0.141 Uiso 1 1 calc R
C7 C 1.1649(8) 0.6026(4) -0.0909(8) 0.128(3) Uani 1 1 d .
C8 C 1.1230(15) 0.6025(6) -0.2338(9) 0.248(7) Uani 1 1 d .
H8A H 1.0966 0.6392 -0.2598 0.373 Uiso 1 1 calc R
H8B H 1.0463 0.5777 -0.2469 0.373 Uiso 1 1 calc R
H8C H 1.1996 0.5903 -0.2851 0.373 Uiso 1 1 calc R
C9 C 1.2148(13) 0.5464(5) -0.0422(14) 0.239(6) Uani 1 1 d .
H9A H 1.2430 0.5494 0.0475 0.358 Uiso 1 1 calc R
H9B H 1.2917 0.5344 -0.0932 0.358 Uiso 1 1 calc R
H9C H 1.1410 0.5199 -0.0502 0.358 Uiso 1 1 calc R
C10 C 0.9831(8) 0.5178(3) 0.3957(8) 0.112(2) Uani 1 1 d .
C11 C 1.0742(11) 0.4858(3) 0.4903(8) 0.155(3) Uani 1 1 d .
H11A H 1.0956 0.5087 0.5643 0.233 Uiso 1 1 calc R
H11B H 1.1582 0.4754 0.4481 0.233 Uiso 1 1 calc R
H11C H 1.0264 0.4532 0.5184 0.233 Uiso 1 1 calc R
C12 C 0.9457(11) 0.4844(4) 0.2809(11) 0.178(4) Uani 1 1 d .
H12A H 0.8855 0.5054 0.2246 0.268 Uiso 1 1 calc R
H12B H 0.8993 0.4513 0.3082 0.268 Uiso 1 1 calc R
H12C H 1.0280 0.4746 0.2349 0.268 Uiso 1 1 calc R
C13 C 0.4310(7) 0.6377(4) 0.3667(9) 0.140(3) Uani 1 1 d .
H13A H 0.3565 0.6559 0.3171 0.169 Uiso 1 1 calc R
C14 C 0.4111(17) 0.6530(10) 0.4960(17) 0.383(15) Uani 1 1 d .
H14A H 0.4205 0.6925 0.5044 0.575 Uiso 1 1 calc R
H14B H 0.4790 0.6350 0.5504 0.575 Uiso 1 1 calc R
H14C H 0.3202 0.6421 0.5224 0.575 Uiso 1 1 calc R
C15 C 0.4185(11) 0.5787(5) 0.3368(15) 0.246(7) Uani 1 1 d .
H15A H 0.4323 0.5730 0.2454 0.370 Uiso 1 1 calc R
H15B H 0.3280 0.5660 0.3599 0.370 Uiso 1 1 calc R
H15C H 0.4871 0.5584 0.3855 0.370 Uiso 1 1 calc R
C16 C 0.6407(12) 0.6130(6) -0.0450(11) 0.196(5) Uani 1 1 d .
H16A H 0.5413 0.6053 -0.0433 0.235 Uiso 1 1 calc R
C17 C 0.7040(17) 0.5570(4) -0.0396(13) 0.235(6) Uani 1 1 d .
H17A H 0.6827 0.5399 0.0421 0.352 Uiso 1 1 calc R
H17B H 0.8025 0.5602 -0.0476 0.352 Uiso 1 1 calc R
H17C H 0.6677 0.5348 -0.1096 0.352 Uiso 1 1 calc R
C18 C 0.656(2) 0.6410(7) -0.1580(13) 0.343(14) Uani 1 1 d .
H18A H 0.6063 0.6753 -0.1542 0.514 Uiso 1 1 calc R
H18B H 0.6213 0.6191 -0.2290 0.514 Uiso 1 1 calc R
H18C H 0.7527 0.6486 -0.1711 0.514 Uiso 1 1 calc R
C21 C 0.5165(9) 0.7978(3) -0.1369(6) 0.131(3) Uani 1 1 d .
H21A H 0.5574 0.7681 -0.1873 0.158 Uiso 1 1 calc R
H21B H 0.4252 0.7862 -0.1099 0.158 Uiso 1 1 calc R
C22 C 0.6056(7) 0.8110(2) -0.0203(5) 0.0843(15) Uani 1 1 d .
H22A H 0.6962 0.7933 -0.0286 0.101 Uiso 1 1 calc R
C23 C 0.5406(5) 0.7948(2) 0.1085(5) 0.0733(14) Uani 1 1 d .
H23A H 0.4497 0.8124 0.1152 0.088 Uiso 1 1 calc R
C24 C 0.6310(5) 0.8120(2) 0.2256(4) 0.0674(13) Uani 1 1 d .
H24A H 0.6846 0.8453 0.2046 0.081 Uiso 1 1 calc R
C25 C 0.5432(6) 0.8223(2) 0.3462(5) 0.0809(15) Uani 1 1 d .
H25A H 0.4941 0.7883 0.3705 0.097 Uiso 1 1 calc R
C26 C 0.6254(8) 0.8443(3) 0.4616(5) 0.114(2) Uani 1 1 d .
H26A H 0.5835 0.8337 0.5432 0.136 Uiso 1 1 calc R
H26B H 0.7202 0.8312 0.4605 0.136 Uiso 1 1 calc R
C27 C 0.5621(8) 0.8895(3) -0.1399(6) 0.106(2) Uani 1 1 d .
C28 C 0.4511(12) 0.9312(5) -0.1082(10) 0.202(4) Uani 1 1 d .
H28A H 0.3810 0.9137 -0.0572 0.302 Uiso 1 1 calc R
H28B H 0.4105 0.9450 -0.1876 0.302 Uiso 1 1 calc R
H28C H 0.4911 0.9613 -0.0599 0.302 Uiso 1 1 calc R
C29 C 0.6716(9) 0.9160(3) -0.2194(7) 0.135(3) Uani 1 1 d .
H29A H 0.7423 0.8893 -0.2380 0.203 Uiso 1 1 calc R
H29B H 0.7113 0.9465 -0.1720 0.203 Uiso 1 1 calc R
H29C H 0.6317 0.9293 -0.2996 0.203 Uiso 1 1 calc R
C30 C 0.4908(7) 0.9136(3) 0.3860(5) 0.0968(18) Uani 1 1 d .
C31 C 0.5159(12) 0.9594(3) 0.2882(8) 0.170(4) Uani 1 1 d .
H31A H 0.5829 0.9473 0.2261 0.255 Uiso 1 1 calc R
H31B H 0.5499 0.9917 0.3327 0.255 Uiso 1 1 calc R
H31C H 0.4308 0.9682 0.2437 0.255 Uiso 1 1 calc R
C32 C 0.3870(8) 0.9273(4) 0.4914(8) 0.145(3) Uani 1 1 d .
H32A H 0.3774 0.8961 0.5485 0.217 Uiso 1 1 calc R
H32B H 0.2990 0.9357 0.4518 0.217 Uiso 1 1 calc R
H32C H 0.4190 0.9588 0.5404 0.217 Uiso 1 1 calc R
C33 C 1.0183(12) 0.7833(7) 0.5661(9) 0.225(7) Uani 1 1 d .
C34 C 1.1546(15) 0.7865(9) 0.5535(13) 0.319(11) Uani 1 1 d .
H34A H 1.1764 0.7928 0.4638 0.479 Uiso 1 1 calc R
H34B H 1.1962 0.7524 0.5821 0.479 Uiso 1 1 calc R
H34C H 1.1897 0.8165 0.6054 0.479 Uiso 1 1 calc R
C35 C 0.9406(18) 0.7760(9) 0.6788(11) 0.356(13) Uani 1 1 d .
H35A H 0.9956 0.7860 0.7536 0.533 Uiso 1 1 calc R
H35B H 0.9133 0.7379 0.6857 0.533 Uiso 1 1 calc R
H35C H 0.8598 0.7990 0.6744 0.533 Uiso 1 1 calc R
C36 C 1.0435(15) 0.8584(5) 0.1371(13) 0.213(6) Uani 1 1 d .
C37 C 1.055(2) 0.8486(6) 0.0150(14) 0.327(13) Uani 1 1 d .
H37A H 1.0355 0.8102 -0.0017 0.490 Uiso 1 1 calc R
H37B H 1.1476 0.8569 -0.0117 0.490 Uiso 1 1 calc R
H37C H 0.9908 0.8713 -0.0330 0.490 Uiso 1 1 calc R
C38 C 1.051(2) 0.9086(7) 0.1907(14) 0.353(14) Uani 1 1 d .
H38A H 1.1025 0.9328 0.1353 0.529 Uiso 1 1 calc R
H38B H 1.0961 0.9060 0.2742 0.529 Uiso 1 1 calc R
H38C H 0.9592 0.9230 0.2013 0.529 Uiso 1 1 calc R

loop_
_atom_site_aniso_label
_atom_site_aniso_U_11
_atom_site_aniso_U_22
_atom_site_aniso_U_33
_atom_site_aniso_U_23
_atom_site_aniso_U_13
_atom_site_aniso_U_12
Ti1 0.0588(5) 0.0736(5) 0.0712(5) -0.0009(4) 0.0041(4) -0.0062(5)
Ti2 0.0666(5) 0.0687(5) 0.0677(5) -0.0051(4) -0.0032(4) -0.0053(5)
O1 0.116(4) 0.170(5) 0.267(7) -0.084(5) 0.098(4) -0.028(4)
O2 0.093(3) 0.108(3) 0.103(3) -0.037(2) 0.022(2) -0.021(2)
O3 0.066(2) 0.076(2) 0.089(2) -0.0160(17) 0.0055(17) -0.0112(16)
O4 0.0591(17) 0.0608(19) 0.0867(19) 0.0051(17) 0.0047(14) -0.0005(16)
O5 0.071(2) 0.088(3) 0.138(3) 0.031(2) 0.022(2) 0.012(2)
O6 0.195(6) 0.092(4) 0.447(13) 0.060(6) 0.200(8) 0.016(4)
O7 0.066(2) 0.111(3) 0.126(3) 0.044(2) 0.009(2) -0.012(2)
O8 0.139(4) 0.161(4) 0.110(3) -0.063(3) -0.032(3) 0.051(3)
O21 0.238(6) 0.121(4) 0.112(3) 0.039(3) -0.079(4) -0.066(4)
O22 0.212(5) 0.091(3) 0.061(2) 0.0143(19) -0.028(3) -0.035(3)
O23 0.077(2) 0.084(3) 0.094(3) 0.0055(18) -0.0177(18) -0.0127(18)
O24 0.0674(18) 0.069(2) 0.0619(16) -0.0016(16) -0.0032(13) 0.0038(17)
O25 0.088(3) 0.107(3) 0.092(2) -0.025(2) -0.0090(19) 0.027(2)
O26 0.119(3) 0.123(4) 0.088(3) -0.020(2) -0.013(2) 0.004(3)
O27 0.104(3) 0.130(3) 0.076(2) -0.024(2) -0.0168(19) 0.014(3)
O28 0.092(3) 0.084(3) 0.180(4) 0.042(3) 0.031(3) 0.004(2)
C1 0.093(4) 0.112(5) 0.108(4) 0.002(4) 0.035(3) -0.020(4)
C2 0.070(3) 0.077(4) 0.085(3) 0.000(3) 0.005(2) -0.004(2)
C3 0.056(3) 0.073(3) 0.081(3) -0.002(2) 0.007(2) -0.003(2)
C4 0.064(3) 0.064(3) 0.084(3) -0.006(3) 0.004(2) 0.002(2)
C5 0.073(3) 0.068(3) 0.096(4) 0.015(3) 0.003(3) 0.009(3)
C6 0.099(5) 0.115(6) 0.140(5) 0.052(4) 0.044(4) 0.030(4)
C7 0.101(5) 0.133(6) 0.149(7) -0.050(5) 0.042(5) -0.013(5)
C8 0.363(19) 0.273(14) 0.111(7) -0.048(8) 0.082(9) -0.027(13)
C9 0.213(13) 0.174(11) 0.330(17) -0.045(10) 0.014(11) 0.089(10)
C10 0.102(5) 0.085(4) 0.151(6) 0.022(4) 0.039(4) 0.008(4)
C11 0.245(11) 0.102(5) 0.119(6) 0.038(4) 0.011(6) 0.021(6)
C12 0.204(11) 0.122(7) 0.208(11) 0.010(7) -0.038(8) 0.009(7)
C13 0.083(5) 0.183(9) 0.156(8) 0.060(6) 0.025(5) -0.014(5)
C14 0.31(2) 0.59(4) 0.256(17) -0.02(2) 0.189(16) -0.12(2)
C15 0.146(9) 0.139(10) 0.46(2) 0.079(11) 0.026(11) -0.048(7)
C16 0.179(9) 0.269(16) 0.140(8) -0.114(10) -0.028(7) 0.027(9)
C17 0.319(17) 0.118(8) 0.268(15) -0.073(8) -0.009(12) -0.016(9)
C18 0.56(4) 0.34(2) 0.125(9) -0.053(11) -0.058(15) 0.22(2)
C21 0.214(9) 0.106(5) 0.073(4) 0.000(3) -0.041(5) -0.015(5)
C22 0.115(4) 0.078(4) 0.060(3) 0.004(2) -0.007(3) -0.009(3)
C23 0.071(3) 0.082(4) 0.067(3) -0.004(2) -0.005(3) 0.007(3)
C24 0.068(3) 0.076(3) 0.058(3) 0.004(2) -0.004(2) 0.013(3)
C25 0.090(4) 0.087(4) 0.066(3) 0.003(3) 0.010(3) 0.022(3)
C26 0.139(6) 0.131(6) 0.071(4) -0.017(4) -0.003(3) 0.055(5)
C27 0.151(6) 0.097(5) 0.070(4) 0.012(3) -0.008(4) -0.016(4)
C28 0.210(11) 0.201(11) 0.195(10) 0.011(8) 0.022(8) 0.057(9)
C29 0.162(7) 0.151(7) 0.093(5) 0.026(4) 0.006(4) -0.035(5)
C30 0.115(5) 0.094(4) 0.080(4) -0.012(3) -0.017(4) 0.022(4)
C31 0.286(13) 0.088(5) 0.134(6) 0.032(4) -0.030(7) -0.004(6)
C32 0.129(6) 0.164(8) 0.141(6) -0.042(5) 0.019(5) 0.048(6)
C33 0.139(8) 0.44(2) 0.093(6) -0.022(8) -0.052(6) -0.027(10)
C34 0.210(13) 0.52(3) 0.228(14) -0.026(16) -0.134(12) -0.083(17)
C35 0.36(2) 0.61(4) 0.093(7) -0.068(13) -0.036(10) 0.20(2)
C36 0.324(16) 0.148(10) 0.169(10) 0.004(8) 0.082(10) -0.117(10)
C37 0.58(4) 0.246(16) 0.160(10) -0.010(10) 0.121(16) -0.177(19)
C38 0.67(4) 0.196(15) 0.192(12) -0.019(10) 0.063(16) -0.19(2)

loop_
_atom_type_symbol
_atom_type_description
_atom_type_scat_dispersion_real
_atom_type_scat_dispersion_imag
_atom_type_scat_source
C C 0.0033 0.0016 'International Tables Vol C Tables 4.2.6.8 and 6.1.1.4'
H H 0.0000 0.0000 'International Tables Vol C Tables 4.2.6.8 and 6.1.1.4'
O O 0.0106 0.0060 'International Tables Vol C Tables 4.2.6.8 and 6.1.1.4'
Ti Ti 0.2776 0.4457 'International Tables Vol C Tables 4.2.6.8 and 6.1.1.4'

loop_
_geom_angle_atom_site_label_1
_geom_angle_atom_site_label_2
_geom_angle_atom_site_label_3
_geom_angle
O7 Ti1 O8 108.9(3)
O7 Ti1 O23 104.90(18)
O8 Ti1 O23 98.2(2)
O7 Ti1 O4 103.70(15)
O8 Ti1 O4 94.11(18)
O23 Ti1 O4 143.07(15)
O7 Ti1 O24 110.35(17)
O8 Ti1 O24 140.1(2)
O23 Ti1 O24 78.07(14)
O4 Ti1 O24 70.36(12)
O7 Ti1 Ti2 114.95(14)
O8 Ti1 Ti2 118.20(18)
O23 Ti1 Ti2 109.57(12)
O4 Ti1 Ti2 35.64(9)
O24 Ti1 Ti2 35.11(8)
O28 Ti2 O27 107.3(2)
O28 Ti2 O3 98.51(18)
O27 Ti2 O3 105.15(17)
O28 Ti2 O24 94.29(17)
O27 Ti2 O24 105.37(15)
O3 Ti2 O24 141.49(14)
O28 Ti2 O4 143.4(2)
O27 Ti2 O4 108.84(18)
O3 Ti2 O4 77.66(13)
O24 Ti2 O4 70.64(12)
O28 Ti2 Ti1 120.45(17)
O27 Ti2 Ti1 115.17(15)
O3 Ti2 Ti1 107.99(10)
O24 Ti2 Ti1 36.38(9)
O4 Ti2 Ti1 34.65(8)
C7 O1 C1 110.3(6)
C7 O2 C2 111.7(4)
C3 O3 Ti2 123.0(3)
C4 O4 Ti1 131.0(3)
C4 O4 Ti2 116.6(3)
Ti1 O4 Ti2 109.70(15)
C10 O5 C5 109.6(4)
C6 O6 C10 113.9(5)
C13 O7 Ti1 150.4(4)
C16 O8 Ti1 161.7(6)
C21 O21 C27 111.8(4)
C27 O22 C22 108.8(4)
C23 O23 Ti1 123.7(3)
C24 O24 Ti2 133.8(3)
C24 O24 Ti1 115.9(3)
Ti2 O24 Ti1 108.51(15)
C30 O25 C25 109.3(4)
C26 O26 C30 107.8(5)
C33 O27 Ti2 151.4(6)
C36 O28 Ti2 155.7(7)
O1 C1 C2 101.3(5)
O2 C2 C3 110.1(4)
O2 C2 C1 103.5(4)
C3 C2 C1 112.3(4)
O3 C3 C2 108.3(4)
O3 C3 C4 107.0(4)
C2 C3 C4 113.5(4)
O4 C4 C5 109.3(4)
O4 C4 C3 104.8(4)
C5 C4 C3 112.0(4)
O5 C5 C4 110.1(4)
O5 C5 C6 102.3(4)
C4 C5 C6 114.3(5)
O6 C6 C5 106.6(5)
O2 C7 O1 104.4(5)
O2 C7 C8 108.3(8)
O1 C7 C8 116.9(8)
O2 C7 C9 107.7(8)
O1 C7 C9 105.7(8)
C8 C7 C9 113.2(8)
O6 C10 O5 105.1(5)
O6 C10 C12 110.0(9)
O5 C10 C12 111.2(7)
O6 C10 C11 110.6(8)
O5 C10 C11 108.1(6)
C12 C10 C11 111.7(7)
O7 C13 C15 111.8(8)
O7 C13 C14 111.0(10)
C15 C13 C14 116.5(12)
O8 C16 C18 116.9(14)
O8 C16 C17 111.8(10)
C18 C16 C17 115.9(11)
O21 C21 C22 106.4(5)
O22 C22 C23 108.8(4)
O22 C22 C21 104.4(5)
C23 C22 C21 113.5(6)
O23 C23 C24 108.1(4)
O23 C23 C22 109.0(4)
C24 C23 C22 111.9(4)
O24 C24 C23 105.3(4)
O24 C24 C25 109.3(4)
C23 C24 C25 111.2(4)
O25 C25 C26 103.1(4)
O25 C25 C24 109.3(4)
C26 C25 C24 113.5(5)
O26 C26 C25 102.5(5)
O22 C27 O21 107.4(5)
O22 C27 C29 109.4(6)
O21 C27 C29 109.1(6)
O22 C27 C28 109.0(7)
O21 C27 C28 111.7(8)
C29 C27 C28 110.1(7)
O25 C30 O26 106.2(5)
O25 C30 C32 109.3(6)
O26 C30 C32 109.9(5)
O25 C30 C31 109.5(5)
O26 C30 C31 106.4(7)
C32 C30 C31 115.2(7)
C34 C33 O27 117.6(10)
C34 C33 C35 129.2(10)
O27 C33 C35 110.4(11)
C37 C36 O28 119.0(11)
C37 C36 C38 124.6(11)
O28 C36 C38 111.0(12)

loop_
_geom_bond_atom_site_label_1
_geom_bond_atom_site_label_2
_geom_bond_distance
Ti1 O7 1.751(4)
Ti1 O8 1.740(4)
Ti1 O23 1.828(4)
Ti1 O4 1.987(3)
Ti1 O24 2.058(3)
Ti1 Ti2 3.2900(11)
Ti2 O28 1.747(4)
Ti2 O27 1.766(3)
Ti2 O3 1.842(3)
Ti2 O24 1.996(3)
Ti2 O4 2.036(3)
O1 C7 1.398(8)
O1 C1 1.418(8)
O2 C7 1.388(7)
O2 C2 1.426(6)
O3 C3 1.419(6)
O4 C4 1.428(5)
O5 C10 1.401(7)
O5 C5 1.424(6)
O6 C6 1.287(7)
O6 C10 1.375(8)
O7 C13 1.387(8)
O8 C16 1.374(9)
O21 C21 1.333(7)
O21 C27 1.393(7)
O22 C27 1.394(7)
O22 C22 1.424(6)
O23 C23 1.405(6)
O24 C24 1.416(5)
O25 C30 1.412(7)
O25 C25 1.407(6)
O26 C26 1.393(8)
O26 C30 1.393(7)
O27 C33 1.383(9)
O28 C36 1.395(9)
C1 C2 1.538(7)
C2 C3 1.509(6)
C3 C4 1.523(7)
C4 C5 1.514(7)
C5 C6 1.525(8)
C7 C8 1.518(13)
C7 C9 1.523(13)
C10 C12 1.471(11)
C10 C11 1.515(10)
C13 C15 1.461(13)
C13 C14 1.395(17)
C16 C18 1.354(18)
C16 C17 1.483(15)
C21 C22 1.501(8)
C22 C23 1.523(7)
C23 C24 1.535(6)
C24 C25 1.531(7)
C25 C26 1.515(8)
C27 C29 1.490(9)
C27 C28 1.510(11)
C30 C32 1.522(9)
C30 C31 1.515(9)
C33 C34 1.328(16)
C33 C35 1.399(18)
C36 C37 1.283(14)
C36 C38 1.330(17)
